data_4082463
loop_
_publ_author_name
'Parker, Evelyne'
'Cramer, Nicolai'

_publ_section_title
;
 Asymmetric Rhodium(I)-Catalyzed C--C Activations with Zwitterionic
 Bis-phospholane Ligands
;
_journal_issue 3
_journal_name_full Organometallics
_journal_page_first 780
_journal_paper_doi 10.1021/om4011627
_journal_volume 33
_journal_year 2014
_chemical_absolute_configuration ad
_chemical_formula_moiety 'C34 H54 B Li O2 P2, 2(C7 H8)'
_chemical_formula_sum 'C48 H70 B Li O2 P2'
_chemical_formula_weight 758.73
_space_group_IT_number 144
_symmetry_cell_setting trigonal
_symmetry_space_group_name_Hall 'P 31'
_symmetry_space_group_name_H-M 'P 31'
_atom_sites_solution_hydrogens geom
_atom_sites_solution_primary direct
_atom_sites_solution_secondary difmap
_audit_creation_method SHELXL-97
_audit_update_record
;
2013-10-08 # Formatted by publCIF

;
_cell_angle_alpha 90.00
_cell_angle_beta 90.00
_cell_angle_gamma 120.00
_cell_formula_units_Z 3
_cell_length_a 18.2343(4)
_cell_length_b 18.2343(4)
_cell_length_c 11.9109(2)
_cell_measurement_reflns_used 15051
_cell_measurement_temperature 140(2)
_cell_measurement_theta_max 72.8470
_cell_measurement_theta_min 4.6160
_cell_volume 3429.68(12)
_computing_cell_refinement
; 
CrysAlisPro, Agilent Technologies, 
Version 1.171.36.28 (release 01-02-2013 CrysAlis171 .NET) 
(compiled Feb  1 2013,16:14:44) 
;
_computing_data_collection
; 
CrysAlisPro, Agilent Technologies, 
Version 1.171.36.28 (release 01-02-2013 CrysAlis171 .NET) 
(compiled Feb  1 2013,16:14:44) 
;
_computing_data_reduction
; 
CrysAlisPro, Agilent Technologies, 
Version 1.171.36.28 (release 01-02-2013 CrysAlis171 .NET) 
(compiled Feb  1 2013,16:14:44) 
;
_computing_molecular_graphics 'Bruker SHELXTL'
_computing_publication_material 'Bruker SHELXTL'
_computing_structure_refinement 'SHELXL-97 (Sheldrick, 1997)'
_computing_structure_solution 'SHELXS-97 (Sheldrick, 1990)'
_diffrn_ambient_temperature 140(2)
_diffrn_detector_area_resol_mean 10.2665
_diffrn_measured_fraction_theta_full 0.990
_diffrn_measured_fraction_theta_max 0.990
_diffrn_measurement_device_type 'SuperNova, Dual, Cu at zero, Atlas'
_diffrn_measurement_method '\w scans'
_diffrn_radiation_monochromator mirror
_diffrn_radiation_source 'SuperNova (Cu) X-ray Source'
_diffrn_radiation_type 'Cu K\a'
_diffrn_radiation_wavelength 1.54178
_diffrn_reflns_av_R_equivalents 0.0289
_diffrn_reflns_av_sigmaI/netI 0.0268
_diffrn_reflns_limit_h_max 21
_diffrn_reflns_limit_h_min -22
_diffrn_reflns_limit_k_max 22
_diffrn_reflns_limit_k_min -22
_diffrn_reflns_limit_l_max 14
_diffrn_reflns_limit_l_min -10
_diffrn_reflns_number 25208
_diffrn_reflns_theta_full 73.43
_diffrn_reflns_theta_max 73.43
_diffrn_reflns_theta_min 4.65
_exptl_absorpt_coefficient_mu 1.118
_exptl_absorpt_correction_T_max 0.784
_exptl_absorpt_correction_T_min 0.427
_exptl_absorpt_correction_type analytical
_exptl_absorpt_process_details
; 
CrysAlisPro, Agilent Technologies, 
Version 1.171.36.28 (release 01-02-2013 CrysAlis171 .NET) 
(compiled Feb  1 2013,16:14:44) 
Analytical numeric absorption correction using a multifaceted crystal 
   model based on expressions derived by R.C. Clark & J.S. Reid. 
(Clark, R. C. & Reid, J. S. (1995). Acta Cryst. A51, 887-897) 
;
_exptl_crystal_colour colourless
_exptl_crystal_density_diffrn 1.102
_exptl_crystal_density_method 'not measured'
_exptl_crystal_description prismatic
_exptl_crystal_F_000 1236
_exptl_crystal_size_max 0.41
_exptl_crystal_size_mid 0.23
_exptl_crystal_size_min 0.15
_refine_diff_density_max 0.409
_refine_diff_density_min -0.226
_refine_diff_density_rms 0.045
_refine_ls_abs_structure_details 'Flack H D (1983), Acta Cryst. A39, 876-881'
_refine_ls_abs_structure_Flack 0.05(2)
_refine_ls_extinction_coef 0.00042(17)
_refine_ls_extinction_expression Fc^*^=kFc[1+0.001xFc^2^\l^3^/sin(2\q)]^-1/4^
_refine_ls_extinction_method SHELXL
_refine_ls_goodness_of_fit_ref 1.114
_refine_ls_hydrogen_treatment constr
_refine_ls_matrix_type full
_refine_ls_number_parameters 509
_refine_ls_number_reflns 7370
_refine_ls_number_restraints 1
_refine_ls_restrained_S_all 1.114
_refine_ls_R_factor_all 0.0480
_refine_ls_R_factor_gt 0.0473
_refine_ls_shift/su_max 0.000
_refine_ls_shift/su_mean 0.000
_refine_ls_structure_factor_coef Fsqd
_refine_ls_weighting_details 'calc w=1/[\s^2^(Fo^2^)+(0.0711P)^2^+1.1361P] where P=(Fo^2^+2Fc^2^)/3'
_refine_ls_weighting_scheme calc
_refine_ls_wR_factor_gt 0.1303
_refine_ls_wR_factor_ref 0.1310
_reflns_number_gt 7243
_reflns_number_total 7370
_reflns_threshold_expression >2sigma(I)
_cod_data_source_file om4011627_si_002.cif
_cod_data_source_block epa-1-063
_cod_original_cell_volume 3429.66(12)
_cod_database_code 4082463

loop_
_symmetry_equiv_pos_as_xyz
'x, y, z'
'-y, x-y, z+1/3'
'-x+y, -x, z+2/3'

loop_
_atom_site_label
_atom_site_type_symbol
_atom_site_fract_x
_atom_site_fract_y
_atom_site_fract_z
_atom_site_U_iso_or_equiv
_atom_site_adp_type
_atom_site_occupancy
_atom_site_symmetry_multiplicity
_atom_site_calc_flag
_atom_site_refinement_flags
_atom_site_disorder_assembly
_atom_site_disorder_group
P1 P 0.55804(5) 0.43955(5) 0.19325(6) 0.03947(18) Uani 1 1 d . . .
P2 P 0.49928(4) 0.60713(4) 0.20099(6) 0.03220(15) Uani 1 1 d . . .
O1 O 0.46671(16) 0.49451(15) 0.4682(2) 0.0556(6) Uani 1 1 d . A .
O2 O 0.65180(16) 0.58468(16) 0.4276(2) 0.0588(6) Uani 1 1 d . . .
B1 B 0.52544(18) 0.52601(18) -0.0012(3) 0.0297(6) Uani 1 1 d . . .
Li1 Li 0.5457(3) 0.5309(3) 0.3462(4) 0.0422(11) Uani 1 1 d . A .
C1 C 0.3940(3) 0.2951(3) 0.1849(4) 0.0752(12) Uani 1 1 d . . .
H1A H 0.3578 0.2381 0.1544 0.113 Uiso 1 1 calc R . .
H1B H 0.3704 0.3312 0.1649 0.113 Uiso 1 1 calc R . .
H1C H 0.3966 0.2919 0.2668 0.113 Uiso 1 1 calc R . .
C2 C 0.4824(3) 0.3321(2) 0.1365(3) 0.0525(8) Uani 1 1 d . . .
H2 H 0.4787 0.3370 0.0533 0.063 Uiso 1 1 calc R . .
C3 C 0.5248(4) 0.2784(3) 0.1602(4) 0.0777(14) Uani 1 1 d . . .
H3A H 0.5122 0.2562 0.2379 0.093 Uiso 1 1 calc R . .
H3B H 0.5027 0.2299 0.1078 0.093 Uiso 1 1 calc R . .
C4 C 0.6191(3) 0.3343(3) 0.1447(3) 0.0757(14) Uani 1 1 d . . .
H4A H 0.6328 0.3492 0.0645 0.091 Uiso 1 1 calc R . .
H4B H 0.6492 0.3049 0.1708 0.091 Uiso 1 1 calc R . .
C5 C 0.6452(3) 0.4140(3) 0.2147(3) 0.0556(9) Uani 1 1 d . . .
H5 H 0.6440 0.3983 0.2954 0.067 Uiso 1 1 calc R . .
C6 C 0.7342(3) 0.4859(4) 0.1888(3) 0.0736(13) Uani 1 1 d . . .
H6A H 0.7753 0.4677 0.2058 0.110 Uiso 1 1 calc R . .
H6B H 0.7465 0.5353 0.2348 0.110 Uiso 1 1 calc R . .
H6C H 0.7381 0.5008 0.1092 0.110 Uiso 1 1 calc R . .
C7 C 0.59389(17) 0.51028(18) 0.0719(2) 0.0351(6) Uani 1 1 d . . .
H7A H 0.6390 0.5663 0.0984 0.042 Uiso 1 1 calc R . .
H7B H 0.6207 0.4888 0.0191 0.042 Uiso 1 1 calc R . .
C8 C 0.47464(17) 0.44653(17) -0.0888(2) 0.0324(5) Uani 1 1 d . . .
C9 C 0.52062(19) 0.4290(2) -0.1687(3) 0.0424(6) Uani 1 1 d . . .
H9 H 0.5805 0.4641 -0.1704 0.051 Uiso 1 1 calc R . .
C10 C 0.4829(2) 0.3633(2) -0.2447(3) 0.0527(8) Uani 1 1 d . . .
H10 H 0.5168 0.3535 -0.2963 0.063 Uiso 1 1 calc R . .
C11 C 0.3968(2) 0.3121(2) -0.2461(3) 0.0505(7) Uani 1 1 d . . .
H11 H 0.3706 0.2666 -0.2980 0.061 Uiso 1 1 calc R . .
C12 C 0.3484(2) 0.3277(2) -0.1711(3) 0.0478(7) Uani 1 1 d . . .
H12 H 0.2885 0.2931 -0.1719 0.057 Uiso 1 1 calc R . .
C13 C 0.38738(18) 0.39417(18) -0.0939(2) 0.0371(6) Uani 1 1 d . . .
H13 H 0.3529 0.4038 -0.0432 0.045 Uiso 1 1 calc R . .
C14 C 0.57927(18) 0.60973(17) -0.0819(2) 0.0351(5) Uani 1 1 d . . .
C15 C 0.6673(2) 0.6535(2) -0.0933(3) 0.0491(7) Uani 1 1 d . . .
H15 H 0.6994 0.6356 -0.0503 0.059 Uiso 1 1 calc R . .
C16 C 0.7095(3) 0.7219(3) -0.1649(3) 0.0709(12) Uani 1 1 d . . .
H16 H 0.7695 0.7498 -0.1702 0.085 Uiso 1 1 calc R . .
C17 C 0.6662(3) 0.7496(2) -0.2274(3) 0.0760(13) Uani 1 1 d . . .
H17 H 0.6956 0.7970 -0.2757 0.091 Uiso 1 1 calc R . .
C18 C 0.5789(3) 0.7081(2) -0.2204(3) 0.0636(10) Uani 1 1 d . . .
H18 H 0.5477 0.7267 -0.2642 0.076 Uiso 1 1 calc R . .
C19 C 0.5369(2) 0.6394(2) -0.1492(3) 0.0465(7) Uani 1 1 d . . .
H19 H 0.4769 0.6113 -0.1459 0.056 Uiso 1 1 calc R . .
C20 C 0.45768(16) 0.53683(16) 0.0788(2) 0.0320(5) Uani 1 1 d . . .
H20A H 0.4151 0.4799 0.1061 0.038 Uiso 1 1 calc R . .
H20B H 0.4274 0.5575 0.0309 0.038 Uiso 1 1 calc R . .
C21 C 0.6522(2) 0.7631(2) 0.1638(4) 0.0619(9) Uani 1 1 d . . .
H21A H 0.6780 0.8207 0.1337 0.093 Uiso 1 1 calc R . .
H21B H 0.6772 0.7327 0.1269 0.093 Uiso 1 1 calc R . .
H21C H 0.6626 0.7655 0.2448 0.093 Uiso 1 1 calc R . .
C22 C 0.5575(2) 0.71716(17) 0.1421(3) 0.0424(7) Uani 1 1 d . . .
H22 H 0.5487 0.7129 0.0590 0.051 Uiso 1 1 calc R . .
C23 C 0.5122(2) 0.7621(2) 0.1904(3) 0.0499(7) Uani 1 1 d . . .
H23A H 0.5329 0.7828 0.2673 0.060 Uiso 1 1 calc R . .
H23B H 0.5234 0.8112 0.1429 0.060 Uiso 1 1 calc R . .
C24 C 0.4184(2) 0.6985(2) 0.1927(3) 0.0494(7) Uani 1 1 d . . .
H24A H 0.3957 0.6846 0.1153 0.059 Uiso 1 1 calc R . .
H24B H 0.3875 0.7219 0.2340 0.059 Uiso 1 1 calc R . .
C25 C 0.4082(2) 0.61995(19) 0.2514(3) 0.0420(6) Uani 1 1 d . . .
H25 H 0.4173 0.6333 0.3334 0.050 Uiso 1 1 calc R . .
C26 C 0.3212(2) 0.5427(2) 0.2390(4) 0.0552(9) Uani 1 1 d . . .
H26A H 0.2783 0.5559 0.2663 0.083 Uiso 1 1 calc R . .
H26B H 0.3183 0.4959 0.2829 0.083 Uiso 1 1 calc R . .
H26C H 0.3106 0.5264 0.1597 0.083 Uiso 1 1 calc R . .
C27 C 0.4770(3) 0.5550(3) 0.5546(4) 0.0754(12) Uani 1 1 d . . .
H27A H 0.5128 0.6140 0.5282 0.091 Uiso 0.607(18) 1 calc PR A 1
H27B H 0.5019 0.5464 0.6237 0.091 Uiso 0.607(18) 1 calc PR A 1
H27C H 0.5298 0.5720 0.5970 0.091 Uiso 0.393(18) 1 calc PR A 2
H27D H 0.4816 0.6063 0.5194 0.091 Uiso 0.393(18) 1 calc PR A 2
C28A C 0.3807(6) 0.5326(5) 0.5744(8) 0.067(3) Uani 0.607(18) 1 d P A 1
H28A H 0.3728 0.5495 0.6504 0.080 Uiso 0.607(18) 1 calc PR A 1
H28B H 0.3628 0.5600 0.5176 0.080 Uiso 0.607(18) 1 calc PR A 1
C28B C 0.4081(6) 0.5193(7) 0.6278(11) 0.054(4) Uani 0.393(18) 1 d P A 2
H28C H 0.3905 0.5610 0.6477 0.065 Uiso 0.393(18) 1 calc PR A 2
H28D H 0.4224 0.4996 0.6975 0.065 Uiso 0.393(18) 1 calc PR A 2
C29 C 0.3364(3) 0.4432(4) 0.5618(5) 0.0824(13) Uani 1 1 d . . .
H29A H 0.2787 0.4236 0.5327 0.099 Uiso 0.607(18) 1 calc PR A 1
H29B H 0.3315 0.4157 0.6352 0.099 Uiso 0.607(18) 1 calc PR A 1
H29C H 0.3012 0.3953 0.6126 0.099 Uiso 0.393(18) 1 calc PR A 2
H29D H 0.2996 0.4602 0.5218 0.099 Uiso 0.393(18) 1 calc PR A 2
C30 C 0.3851(2) 0.4207(2) 0.4809(3) 0.0598(9) Uani 1 1 d . A .
H30A H 0.3907 0.3730 0.5104 0.072 Uiso 1 1 calc R . .
H30B H 0.3555 0.4038 0.4076 0.072 Uiso 1 1 calc R . .
C31 C 0.6729(3) 0.5397(3) 0.5079(4) 0.0752(12) Uani 1 1 d . B .
H31A H 0.6978 0.5089 0.4700 0.090 Uiso 1 1 calc R . .
H31B H 0.6219 0.4984 0.5496 0.090 Uiso 1 1 calc R . .
C32 C 0.7363(3) 0.6059(3) 0.5863(4) 0.0777(12) Uani 1 1 d . . .
H32A H 0.7813 0.5929 0.6066 0.093 Uiso 1 1 calc R B .
H32B H 0.7084 0.6092 0.6559 0.093 Uiso 1 1 calc R . .
C33 C 0.7725(3) 0.6876(3) 0.5206(4) 0.0747(12) Uani 1 1 d . B .
H33A H 0.8346 0.7141 0.5126 0.090 Uiso 0.56(3) 1 calc PR B 1
H33B H 0.7592 0.7283 0.5575 0.090 Uiso 0.56(3) 1 calc PR B 1
H33C H 0.7901 0.7367 0.5712 0.090 Uiso 0.44(3) 1 calc PR B 2
H33D H 0.8216 0.6966 0.4749 0.090 Uiso 0.44(3) 1 calc PR B 2
C34A C 0.7278(6) 0.6591(5) 0.4050(7) 0.049(3) Uani 0.56(3) 1 d P B 1
H34A H 0.7168 0.7029 0.3731 0.059 Uiso 0.56(3) 1 calc PR B 1
H34B H 0.7628 0.6483 0.3515 0.059 Uiso 0.56(3) 1 calc PR B 1
C34B C 0.7031(10) 0.6749(9) 0.451(3) 0.094(7) Uani 0.44(3) 1 d P B 2
H34C H 0.7246 0.7068 0.3797 0.113 Uiso 0.44(3) 1 calc PR B 2
H34D H 0.6687 0.6954 0.4895 0.113 Uiso 0.44(3) 1 calc PR B 2
C35 C 0.2124(2) 0.1312(3) -0.4814(4) 0.0627(9) Uani 1 1 d . . .
C36 C 0.1758(3) 0.0696(2) -0.4006(4) 0.0632(10) Uani 1 1 d . . .
H36 H 0.1806 0.0202 -0.4060 0.076 Uiso 1 1 calc R . .
C37 C 0.1318(3) 0.0782(3) -0.3108(4) 0.0726(11) Uani 1 1 d . . .
H37 H 0.1078 0.0352 -0.2552 0.087 Uiso 1 1 calc R . .
C38 C 0.1230(3) 0.1477(3) -0.3019(4) 0.0721(11) Uani 1 1 d . . .
H38 H 0.0926 0.1533 -0.2408 0.086 Uiso 1 1 calc R . .
C39 C 0.1590(3) 0.2108(3) -0.3837(4) 0.0729(11) Uani 1 1 d . . .
H39 H 0.1532 0.2596 -0.3786 0.087 Uiso 1 1 calc R . .
C40 C 0.2026(3) 0.2022(3) -0.4712(4) 0.0691(10) Uani 1 1 d . . .
H40 H 0.2268 0.2455 -0.5264 0.083 Uiso 1 1 calc R . .
C41 C 0.2619(3) 0.1244(4) -0.5758(5) 0.0948(16) Uani 1 1 d . . .
H41A H 0.3177 0.1369 -0.5486 0.142 Uiso 1 1 calc R . .
H41B H 0.2689 0.1650 -0.6347 0.142 Uiso 1 1 calc R . .
H41C H 0.2318 0.0669 -0.6065 0.142 Uiso 1 1 calc R . .
C42 C 0.1559(2) 0.2222(2) 0.1401(4) 0.0588(9) Uani 1 1 d . . .
C43 C 0.1201(3) 0.1698(3) 0.2316(4) 0.0654(10) Uani 1 1 d . . .
H43 H 0.1117 0.1925 0.2990 0.079 Uiso 1 1 calc R . .
C44 C 0.0962(3) 0.0855(3) 0.2273(4) 0.0746(12) Uani 1 1 d . . .
H44 H 0.0706 0.0507 0.2911 0.090 Uiso 1 1 calc R . .
C45 C 0.1087(3) 0.0512(3) 0.1325(5) 0.0740(11) Uani 1 1 d . . .
H45 H 0.0938 -0.0067 0.1305 0.089 Uiso 1 1 calc R . .
C46 C 0.1431(3) 0.1018(3) 0.0403(5) 0.0812(13) Uani 1 1 d . . .
H46 H 0.1505 0.0786 -0.0272 0.097 Uiso 1 1 calc R . .
C47 C 0.1674(3) 0.1876(3) 0.0450(4) 0.0820(13) Uani 1 1 d . . .
H47 H 0.1923 0.2224 -0.0191 0.098 Uiso 1 1 calc R . .
C48 C 0.1849(3) 0.3158(3) 0.1485(5) 0.0841(14) Uani 1 1 d . . .
H48A H 0.1374 0.3229 0.1724 0.126 Uiso 1 1 calc R . .
H48B H 0.2052 0.3425 0.0749 0.126 Uiso 1 1 calc R . .
H48C H 0.2309 0.3425 0.2034 0.126 Uiso 1 1 calc R . .

loop_
_atom_site_aniso_label
_atom_site_aniso_U_11
_atom_site_aniso_U_22
_atom_site_aniso_U_33
_atom_site_aniso_U_23
_atom_site_aniso_U_13
_atom_site_aniso_U_12
P1 0.0593(4) 0.0471(4) 0.0277(3) 0.0001(3) -0.0036(3) 0.0384(4)
P2 0.0412(3) 0.0321(3) 0.0276(3) -0.0002(3) 0.0008(3) 0.0214(3)
O1 0.0627(14) 0.0535(13) 0.0382(12) -0.0033(10) 0.0118(11) 0.0198(11)
O2 0.0566(13) 0.0599(14) 0.0557(15) 0.0054(12) -0.0156(11) 0.0258(11)
B1 0.0326(13) 0.0354(13) 0.0269(14) -0.0005(11) 0.0004(11) 0.0214(11)
Li1 0.052(3) 0.046(3) 0.031(2) -0.003(2) -0.006(2) 0.026(2)
C1 0.085(3) 0.0450(18) 0.078(3) 0.0060(19) 0.005(2) 0.0193(19)
C2 0.086(2) 0.0438(16) 0.0397(17) -0.0013(13) -0.0110(16) 0.0411(17)
C3 0.144(5) 0.070(2) 0.055(2) -0.0125(19) -0.028(3) 0.081(3)
C4 0.126(4) 0.104(3) 0.053(2) -0.022(2) -0.029(2) 0.100(3)
C5 0.083(2) 0.083(2) 0.0350(16) -0.0074(16) -0.0128(16) 0.067(2)
C6 0.073(2) 0.131(4) 0.051(2) -0.012(2) -0.021(2) 0.076(3)
C7 0.0396(13) 0.0480(14) 0.0277(13) -0.0005(11) -0.0027(11) 0.0294(12)
C8 0.0423(13) 0.0378(13) 0.0277(13) 0.0004(10) -0.0036(11) 0.0279(11)
C9 0.0425(14) 0.0501(16) 0.0377(16) -0.0057(13) -0.0001(12) 0.0254(13)
C10 0.071(2) 0.0606(19) 0.0380(17) -0.0116(15) 0.0006(15) 0.0412(17)
C11 0.067(2) 0.0408(15) 0.0430(17) -0.0112(13) -0.0073(15) 0.0263(15)
C12 0.0491(16) 0.0412(15) 0.0461(18) -0.0052(13) -0.0073(14) 0.0174(13)
C13 0.0392(13) 0.0431(14) 0.0330(14) -0.0016(11) -0.0015(11) 0.0236(12)
C14 0.0477(14) 0.0362(13) 0.0235(12) -0.0013(10) -0.0006(11) 0.0226(12)
C15 0.0508(17) 0.0508(17) 0.0367(17) 0.0022(14) 0.0041(13) 0.0186(14)
C16 0.065(2) 0.068(2) 0.046(2) 0.0054(18) 0.0083(18) 0.0079(19)
C17 0.106(3) 0.0448(18) 0.046(2) 0.0117(17) 0.009(2) 0.014(2)
C18 0.107(3) 0.056(2) 0.0377(18) 0.0033(15) -0.0082(19) 0.048(2)
C19 0.0632(19) 0.0507(17) 0.0341(16) 0.0005(13) -0.0050(14) 0.0348(15)
C20 0.0364(12) 0.0345(12) 0.0297(13) -0.0005(10) 0.0005(10) 0.0213(10)
C21 0.060(2) 0.0476(18) 0.061(2) -0.0002(17) 0.0065(18) 0.0138(16)
C22 0.0566(17) 0.0318(12) 0.0315(14) 0.0009(11) 0.0011(13) 0.0167(12)
C23 0.070(2) 0.0396(15) 0.0444(18) 0.0007(13) -0.0085(16) 0.0307(15)
C24 0.0655(19) 0.0474(16) 0.0498(19) -0.0032(14) -0.0063(16) 0.0392(15)
C25 0.0551(17) 0.0473(15) 0.0347(15) 0.0005(12) 0.0057(13) 0.0338(14)
C26 0.0487(17) 0.0547(18) 0.070(2) 0.0078(17) 0.0171(17) 0.0314(15)
C27 0.086(3) 0.067(2) 0.056(2) -0.015(2) 0.020(2) 0.025(2)
C28A 0.093(5) 0.083(5) 0.046(4) 0.023(3) 0.026(4) 0.060(4)
C28B 0.055(5) 0.055(5) 0.050(7) 0.000(5) 0.010(5) 0.028(4)
C29 0.066(3) 0.108(4) 0.082(3) 0.005(3) 0.007(2) 0.050(3)
C30 0.064(2) 0.060(2) 0.047(2) 0.0042(17) -0.0003(16) 0.0242(17)
C31 0.087(3) 0.067(2) 0.075(3) 0.005(2) -0.029(2) 0.041(2)
C32 0.088(3) 0.094(3) 0.056(2) -0.009(2) -0.021(2) 0.049(3)
C33 0.072(3) 0.064(2) 0.078(3) -0.014(2) -0.016(2) 0.026(2)
C34A 0.049(4) 0.046(3) 0.054(4) 0.004(3) -0.009(3) 0.025(3)
C34B 0.062(7) 0.057(6) 0.16(2) 0.024(8) -0.016(9) 0.028(5)
C35 0.0494(18) 0.066(2) 0.068(2) -0.0029(19) -0.0046(17) 0.0257(17)
C36 0.065(2) 0.058(2) 0.073(3) 0.0028(19) -0.007(2) 0.0355(18)
C37 0.064(2) 0.067(2) 0.067(3) 0.010(2) 0.001(2) 0.0178(19)
C38 0.060(2) 0.081(3) 0.070(3) -0.017(2) -0.004(2) 0.031(2)
C39 0.081(3) 0.060(2) 0.077(3) -0.012(2) -0.013(2) 0.035(2)
C40 0.070(2) 0.053(2) 0.073(3) -0.0016(19) -0.012(2) 0.0228(19)
C41 0.078(3) 0.125(4) 0.087(4) -0.003(3) 0.014(3) 0.055(3)
C42 0.0480(17) 0.0561(19) 0.064(2) 0.0060(17) 0.0024(16) 0.0199(15)
C43 0.074(2) 0.066(2) 0.057(2) -0.0037(19) 0.002(2) 0.035(2)
C44 0.092(3) 0.068(2) 0.068(3) 0.008(2) 0.003(2) 0.042(2)
C45 0.063(2) 0.076(3) 0.090(3) -0.015(2) -0.012(2) 0.040(2)
C46 0.072(3) 0.094(3) 0.077(3) -0.024(3) 0.003(2) 0.041(3)
C47 0.065(2) 0.092(3) 0.062(3) 0.005(2) 0.015(2) 0.019(2)
C48 0.076(3) 0.058(2) 0.096(4) 0.011(2) 0.007(3) 0.017(2)

loop_
_atom_type_symbol
_atom_type_description
_atom_type_scat_dispersion_real
_atom_type_scat_dispersion_imag
_atom_type_scat_source
C C 0.0181 0.0091 'International Tables Vol C Tables 4.2.6.8 and 6.1.1.4'
H H 0.0000 0.0000 'International Tables Vol C Tables 4.2.6.8 and 6.1.1.4'
Li Li 0.0008 0.0003 'International Tables Vol C Tables 4.2.6.8 and 6.1.1.4'
B B 0.0090 0.0039 'International Tables Vol C Tables 4.2.6.8 and 6.1.1.4'
O O 0.0492 0.0322 'International Tables Vol C Tables 4.2.6.8 and 6.1.1.4'
P P 0.2955 0.4335 'International Tables Vol C Tables 4.2.6.8 and 6.1.1.4'

loop_
_geom_angle_atom_site_label_1
_geom_angle_atom_site_label_2
_geom_angle_atom_site_label_3
_geom_angle
C7 P1 C2 105.65(14)
C7 P1 C5 103.52(15)
C2 P1 C5 93.55(17)
C7 P1 Li1 102.77(15)
C2 P1 Li1 132.98(17)
C5 P1 Li1 115.17(16)
C20 P2 C22 105.45(13)
C20 P2 C25 104.88(13)
C22 P2 C25 92.79(14)
C20 P2 Li1 106.52(14)
C22 P2 Li1 131.06(16)
C25 P2 Li1 113.25(15)
C30 O1 C27 108.6(3)
C30 O1 Li1 130.9(3)
C27 O1 Li1 119.0(3)
C34A O2 C31 105.4(4)
C31 O2 C34B 108.4(7)
C34A O2 Li1 130.6(4)
C31 O2 Li1 122.1(3)
C34B O2 Li1 125.6(5)
C8 B1 C14 105.0(2)
C8 B1 C20 110.3(2)
C14 B1 C20 111.2(2)
C8 B1 C7 108.8(2)
C14 B1 C7 108.4(2)
C20 B1 C7 112.9(2)
O1 Li1 O2 100.6(3)
O1 Li1 P1 127.7(3)
O2 Li1 P1 107.2(2)
O1 Li1 P2 107.4(2)
O2 Li1 P2 124.7(2)
P1 Li1 P2 91.86(16)
C2 C1 H1A 109.5
C2 C1 H1B 109.5
H1A C1 H1B 109.5
C2 C1 H1C 109.5
H1A C1 H1C 109.5
H1B C1 H1C 109.5
C1 C2 C3 113.9(3)
C1 C2 P1 113.1(3)
C3 C2 P1 104.8(3)
C1 C2 H2 108.3
C3 C2 H2 108.3
P1 C2 H2 108.3
C4 C3 C2 108.2(3)
C4 C3 H3A 110.1
C2 C3 H3A 110.1
C4 C3 H3B 110.1
C2 C3 H3B 110.1
H3A C3 H3B 108.4
C3 C4 C5 106.4(3)
C3 C4 H4A 110.4
C5 C4 H4A 110.4
C3 C4 H4B 110.4
C5 C4 H4B 110.4
H4A C4 H4B 108.6
C6 C5 C4 113.5(4)
C6 C5 P1 115.3(3)
C4 C5 P1 105.1(3)
C6 C5 H5 107.5
C4 C5 H5 107.5
P1 C5 H5 107.5
C5 C6 H6A 109.5
C5 C6 H6B 109.5
H6A C6 H6B 109.5
C5 C6 H6C 109.5
H6A C6 H6C 109.5
H6B C6 H6C 109.5
B1 C7 P1 120.18(19)
B1 C7 H7A 107.3
P1 C7 H7A 107.3
B1 C7 H7B 107.3
P1 C7 H7B 107.3
H7A C7 H7B 106.9
C13 C8 C9 115.0(3)
C13 C8 B1 125.5(2)
C9 C8 B1 119.5(2)
C10 C9 C8 123.1(3)
C10 C9 H9 118.4
C8 C9 H9 118.4
C11 C10 C9 120.2(3)
C11 C10 H10 119.9
C9 C10 H10 119.9
C10 C11 C12 119.1(3)
C10 C11 H11 120.5
C12 C11 H11 120.5
C11 C12 C13 120.2(3)
C11 C12 H12 119.9
C13 C12 H12 119.9
C8 C13 C12 122.4(3)
C8 C13 H13 118.8
C12 C13 H13 118.8
C19 C14 C15 115.1(3)
C19 C14 B1 120.3(3)
C15 C14 B1 124.6(3)
C16 C15 C14 122.4(4)
C16 C15 H15 118.8
C14 C15 H15 118.8
C17 C16 C15 120.7(4)
C17 C16 H16 119.6
C15 C16 H16 119.6
C16 C17 C18 119.3(3)
C16 C17 H17 120.3
C18 C17 H17 120.3
C17 C18 C19 119.8(4)
C17 C18 H18 120.1
C19 C18 H18 120.1
C18 C19 C14 122.7(3)
C18 C19 H19 118.6
C14 C19 H19 118.6
B1 C20 P2 118.02(18)
B1 C20 H20A 107.8
P2 C20 H20A 107.8
B1 C20 H20B 107.8
P2 C20 H20B 107.8
H20A C20 H20B 107.1
C22 C21 H21A 109.5
C22 C21 H21B 109.5
H21A C21 H21B 109.5
C22 C21 H21C 109.5
H21A C21 H21C 109.5
H21B C21 H21C 109.5
C21 C22 C23 114.1(3)
C21 C22 P2 114.0(2)
C23 C22 P2 105.3(2)
C21 C22 H22 107.7
C23 C22 H22 107.7
P2 C22 H22 107.7
C24 C23 C22 107.5(2)
C24 C23 H23A 110.2
C22 C23 H23A 110.2
C24 C23 H23B 110.2
C22 C23 H23B 110.2
H23A C23 H23B 108.5
C23 C24 C25 106.8(3)
C23 C24 H24A 110.4
C25 C24 H24A 110.4
C23 C24 H24B 110.4
C25 C24 H24B 110.4
H24A C24 H24B 108.6
C26 C25 C24 114.2(3)
C26 C25 P2 115.6(2)
C24 C25 P2 105.6(2)
C26 C25 H25 107.0
C24 C25 H25 107.0
P2 C25 H25 107.0
C25 C26 H26A 109.5
C25 C26 H26B 109.5
H26A C26 H26B 109.5
C25 C26 H26C 109.5
H26A C26 H26C 109.5
H26B C26 H26C 109.5
C28B C27 O1 110.2(5)
O1 C27 C28A 101.6(4)
C28B C27 H27A 131.0
O1 C27 H27A 111.5
C28A C27 H27A 111.5
C28B C27 H27B 77.5
O1 C27 H27B 111.5
C28A C27 H27B 111.5
H27A C27 H27B 109.3
C28B C27 H27C 109.6
O1 C27 H27C 109.6
C28A C27 H27C 140.5
H27A C27 H27C 79.2
C28B C27 H27D 109.6
O1 C27 H27D 109.6
C28A C27 H27D 82.4
H27B C27 H27D 132.3
H27C C27 H27D 108.1
C29 C28A C27 101.5(5)
C29 C28A H28A 111.5
C27 C28A H28A 111.5
C29 C28A H28B 111.5
C27 C28A H28B 111.5
H28A C28A H28B 109.3
C27 C28B C29 105.0(7)
C27 C28B H28C 110.7
C29 C28B H28C 110.7
C27 C28B H28D 110.7
C29 C28B H28D 110.7
H28C C28B H28D 108.8
C28A C29 C30 107.9(4)
C30 C29 C28B 102.7(5)
C28A C29 H29A 110.1
C30 C29 H29A 110.1
C28B C29 H29A 139.8
C28A C29 H29B 110.1
C30 C29 H29B 110.1
C28B C29 H29B 80.2
H29A C29 H29B 108.4
C28A C29 H29C 134.0
C30 C29 H29C 111.2
C28B C29 H29C 111.2
H29A C29 H29C 78.0
C28A C29 H29D 77.2
C30 C29 H29D 111.2
C28B C29 H29D 111.2
H29B C29 H29D 132.9
H29C C29 H29D 109.1
O1 C30 C29 106.9(3)
O1 C30 H30A 110.3
C29 C30 H30A 110.3
O1 C30 H30B 110.3
C29 C30 H30B 110.3
H30A C30 H30B 108.6
O2 C31 C32 105.9(3)
O2 C31 H31A 110.6
C32 C31 H31A 110.6
O2 C31 H31B 110.6
C32 C31 H31B 110.6
H31A C31 H31B 108.7
C31 C32 C33 104.5(4)
C31 C32 H32A 110.9
C33 C32 H32A 110.9
C31 C32 H32B 110.9
C33 C32 H32B 110.9
H32A C32 H32B 108.9
C34B C33 C32 103.1(6)
C32 C33 C34A 103.5(4)
C34B C33 H33A 136.5
C32 C33 H33A 111.1
C34A C33 H33A 111.1
C34B C33 H33B 81.5
C32 C33 H33B 111.1
C34A C33 H33B 111.1
H33A C33 H33B 109.0
C34B C33 H33C 111.1
C32 C33 H33C 111.1
C34A C33 H33C 136.2
H33A C33 H33C 81.0
C34B C33 H33D 111.1
C32 C33 H33D 111.1
C34A C33 H33D 81.3
H33B C33 H33D 131.3
H33C C33 H33D 109.1
O2 C34A C33 104.7(5)
O2 C34A H34A 110.8
C33 C34A H34A 110.8
O2 C34A H34B 110.8
C33 C34A H34B 110.8
H34A C34A H34B 108.9
C33 C34B O2 108.0(9)
C33 C34B H34C 110.1
O2 C34B H34C 110.1
C33 C34B H34D 110.1
O2 C34B H34D 110.1
H34C C34B H34D 108.4
C36 C35 C40 117.5(4)
C36 C35 C41 122.0(4)
C40 C35 C41 120.5(4)
C35 C36 C37 121.3(4)
C35 C36 H36 119.4
C37 C36 H36 119.4
C38 C37 C36 120.6(4)
C38 C37 H37 119.7
C36 C37 H37 119.7
C37 C38 C39 119.2(4)
C37 C38 H38 120.4
C39 C38 H38 120.4
C40 C39 C38 119.9(4)
C40 C39 H39 120.0
C38 C39 H39 120.0
C39 C40 C35 121.6(4)
C39 C40 H40 119.2
C35 C40 H40 119.2
C35 C41 H41A 109.5
C35 C41 H41B 109.5
H41A C41 H41B 109.5
C35 C41 H41C 109.5
H41A C41 H41C 109.5
H41B C41 H41C 109.5
C47 C42 C43 117.8(4)
C47 C42 C48 121.8(4)
C43 C42 C48 120.4(4)
C44 C43 C42 121.4(4)
C44 C43 H43 119.3
C42 C43 H43 119.3
C45 C44 C43 120.8(5)
C45 C44 H44 119.6
C43 C44 H44 119.6
C44 C45 C46 118.7(4)
C44 C45 H45 120.7
C46 C45 H45 120.7
C45 C46 C47 120.3(4)
C45 C46 H46 119.8
C47 C46 H46 119.8
C42 C47 C46 121.0(4)
C42 C47 H47 119.5
C46 C47 H47 119.5
C42 C48 H48A 109.5
C42 C48 H48B 109.5
H48A C48 H48B 109.5
C42 C48 H48C 109.5
H48A C48 H48C 109.5
H48B C48 H48C 109.5

loop_
_geom_bond_atom_site_label_1
_geom_bond_atom_site_label_2
_geom_bond_distance
P1 C7 1.826(3)
P1 C2 1.869(3)
P1 C5 1.884(3)
P1 Li1 2.553(5)
P2 C20 1.834(3)
P2 C22 1.874(3)
P2 C25 1.888(3)
P2 Li1 2.611(5)
O1 C30 1.431(4)
O1 C27 1.450(5)
O1 Li1 1.915(6)
O2 C34A 1.397(8)
O2 C31 1.433(4)
O2 C34B 1.456(16)
O2 Li1 1.936(6)
B1 C8 1.644(4)
B1 C14 1.649(4)
B1 C20 1.649(4)
B1 C7 1.661(4)
C1 C2 1.516(6)
C1 H1A 0.9800
C1 H1B 0.9800
C1 H1C 0.9800
C2 C3 1.548(5)
C2 H2 1.0000
C3 C4 1.509(8)
C3 H3A 0.9900
C3 H3B 0.9900
C4 C5 1.530(5)
C4 H4A 0.9900
C4 H4B 0.9900
C5 C6 1.523(7)
C5 H5 1.0000
C6 H6A 0.9800
C6 H6B 0.9800
C6 H6C 0.9800
C7 H7A 0.9900
C7 H7B 0.9900
C8 C13 1.388(4)
C8 C9 1.406(4)
C9 C10 1.381(5)
C9 H9 0.9500
C10 C11 1.368(5)
C10 H10 0.9500
C11 C12 1.380(5)
C11 H11 0.9500
C12 C13 1.399(4)
C12 H12 0.9500
C13 H13 0.9500
C14 C19 1.396(4)
C14 C15 1.397(4)
C15 C16 1.385(5)
C15 H15 0.9500
C16 C17 1.352(7)
C16 H16 0.9500
C17 C18 1.383(7)
C17 H17 0.9500
C18 C19 1.384(5)
C18 H18 0.9500
C19 H19 0.9500
C20 H20A 0.9900
C20 H20B 0.9900
C21 C22 1.518(5)
C21 H21A 0.9800
C21 H21B 0.9800
C21 H21C 0.9800
C22 C23 1.536(5)
C22 H22 1.0000
C23 C24 1.513(5)
C23 H23A 0.9900
C23 H23B 0.9900
C24 C25 1.520(4)
C24 H24A 0.9900
C24 H24B 0.9900
C25 C26 1.512(5)
C25 H25 1.0000
C26 H26A 0.9800
C26 H26B 0.9800
C26 H26C 0.9800
C27 C28B 1.395(10)
C27 C28A 1.609(10)
C27 H27A 0.9900
C27 H27B 0.9900
C27 H27C 0.9900
C27 H27D 0.9900
C28A C29 1.419(9)
C28A H28A 0.9900
C28A H28B 0.9900
C28B C29 1.562(12)
C28B H28C 0.9900
C28B H28D 0.9900
C29 C30 1.500(6)
C29 H29A 0.9900
C29 H29B 0.9900
C29 H29C 0.9900
C29 H29D 0.9900
C30 H30A 0.9900
C30 H30B 0.9900
C31 C32 1.507(6)
C31 H31A 0.9900
C31 H31B 0.9900
C32 C33 1.512(7)
C32 H32A 0.9900
C32 H32B 0.9900
C33 C34B 1.433(14)
C33 C34A 1.551(9)
C33 H33A 0.9900
C33 H33B 0.9900
C33 H33C 0.9900
C33 H33D 0.9900
C34A H34A 0.9900
C34A H34B 0.9900
C34B H34C 0.9900
C34B H34D 0.9900
C35 C36 1.372(6)
C35 C40 1.398(6)
C35 C41 1.486(7)
C36 C37 1.392(6)
C36 H36 0.9500
C37 C38 1.360(7)
C37 H37 0.9500
C38 C39 1.396(7)
C38 H38 0.9500
C39 C40 1.367(7)
C39 H39 0.9500
C40 H40 0.9500
C41 H41A 0.9800
C41 H41B 0.9800
C41 H41C 0.9800
C42 C47 1.362(6)
C42 C43 1.379(6)
C42 C48 1.517(6)
C43 C44 1.372(6)
C43 H43 0.9500
C44 C45 1.365(7)
C44 H44 0.9500
C45 C46 1.368(7)
C45 H45 0.9500
C46 C47 1.399(7)
C46 H46 0.9500
C47 H47 0.9500
C48 H48A 0.9800
C48 H48B 0.9800
C48 H48C 0.9800

loop_
_geom_torsion_atom_site_label_1
_geom_torsion_atom_site_label_2
_geom_torsion_atom_site_label_3
_geom_torsion_atom_site_label_4
_geom_torsion
C30 O1 Li1 O2 -145.1(3)
C27 O1 Li1 O2 50.5(4)
C30 O1 Li1 P1 -23.5(5)
C27 O1 Li1 P1 172.1(3)
C30 O1 Li1 P2 83.1(4)
C27 O1 Li1 P2 -81.3(4)
C34A O2 Li1 O1 -139.9(7)
C31 O2 Li1 O1 58.8(4)
C34B O2 Li1 O1 -96.3(16)
C34A O2 Li1 P1 85.0(8)
C31 O2 Li1 P1 -76.4(4)
C34B O2 Li1 P1 128.5(16)
C34A O2 Li1 P2 -19.8(8)
C31 O2 Li1 P2 178.8(3)
C34B O2 Li1 P2 23.7(17)
C7 P1 Li1 O1 147.5(3)
C2 P1 Li1 O1 21.5(4)
C5 P1 Li1 O1 -100.6(3)
C7 P1 Li1 O2 -93.6(2)
C2 P1 Li1 O2 140.3(2)
C5 P1 Li1 O2 18.2(3)
C7 P1 Li1 P2 33.75(17)
C2 P1 Li1 P2 -92.4(2)
C5 P1 Li1 P2 145.55(17)
C20 P2 Li1 O1 -109.0(2)
C22 P2 Li1 O1 122.2(2)
C25 P2 Li1 O1 5.8(3)
C20 P2 Li1 O2 134.1(3)
C22 P2 Li1 O2 5.3(4)
C25 P2 Li1 O2 -111.1(3)
C20 P2 Li1 P1 21.64(18)
C22 P2 Li1 P1 -107.19(18)
C25 P2 Li1 P1 136.41(14)
C7 P1 C2 C1 -119.5(3)
C5 P1 C2 C1 135.4(3)
Li1 P1 C2 C1 5.6(4)
C7 P1 C2 C3 115.9(3)
C5 P1 C2 C3 10.8(3)
Li1 P1 C2 C3 -119.0(3)
C1 C2 C3 C4 -160.7(4)
P1 C2 C3 C4 -36.5(4)
C2 C3 C4 C5 51.0(4)
C3 C4 C5 C6 -167.0(3)
C3 C4 C5 P1 -40.2(4)
C7 P1 C5 C6 35.1(3)
C2 P1 C5 C6 142.2(3)
Li1 P1 C5 C6 -76.2(3)
C7 P1 C5 C4 -90.6(3)
C2 P1 C5 C4 16.4(3)
Li1 P1 C5 C4 158.0(3)
C8 B1 C7 P1 -81.1(3)
C14 B1 C7 P1 165.33(18)
C20 B1 C7 P1 41.7(3)
C2 P1 C7 B1 63.6(2)
C5 P1 C7 B1 161.3(2)
Li1 P1 C7 B1 -78.5(2)
C14 B1 C8 C13 -121.2(3)
C20 B1 C8 C13 -1.4(4)
C7 B1 C8 C13 123.0(3)
C14 B1 C8 C9 57.0(3)
C20 B1 C8 C9 176.8(2)
C7 B1 C8 C9 -58.8(3)
C13 C8 C9 C10 -1.9(4)
B1 C8 C9 C10 179.6(3)
C8 C9 C10 C11 1.0(5)
C9 C10 C11 C12 0.4(5)
C10 C11 C12 C13 -0.8(5)
C9 C8 C13 C12 1.5(4)
B1 C8 C13 C12 179.8(3)
C11 C12 C13 C8 -0.2(5)
C8 B1 C14 C19 66.7(3)
C20 B1 C14 C19 -52.5(3)
C7 B1 C14 C19 -177.2(2)
C8 B1 C14 C15 -110.2(3)
C20 B1 C14 C15 130.5(3)
C7 B1 C14 C15 5.9(4)
C19 C14 C15 C16 0.8(5)
B1 C14 C15 C16 177.9(3)
C14 C15 C16 C17 0.2(6)
C15 C16 C17 C18 -0.8(7)
C16 C17 C18 C19 0.4(6)
C17 C18 C19 C14 0.7(6)
C15 C14 C19 C18 -1.2(5)
B1 C14 C19 C18 -178.4(3)
C8 B1 C20 P2 168.12(17)
C14 B1 C20 P2 -75.9(3)
C7 B1 C20 P2 46.2(3)
C22 P2 C20 B1 71.5(2)
C25 P2 C20 B1 168.69(19)
Li1 P2 C20 B1 -71.0(2)
C20 P2 C22 C21 -114.9(2)
C25 P2 C22 C21 138.8(3)
Li1 P2 C22 C21 14.3(3)
C20 P2 C22 C23 119.3(2)
C25 P2 C22 C23 13.0(2)
Li1 P2 C22 C23 -111.5(3)
C21 C22 C23 C24 -163.8(3)
P2 C22 C23 C24 -38.1(3)
C22 C23 C24 C25 51.1(3)
C23 C24 C25 C26 -167.1(3)
C23 C24 C25 P2 -38.9(3)
C20 P2 C25 C26 35.0(3)
C22 P2 C25 C26 141.8(3)
Li1 P2 C25 C26 -80.7(3)
C20 P2 C25 C24 -92.3(2)
C22 P2 C25 C24 14.5(2)
Li1 P2 C25 C24 151.9(2)
C30 O1 C27 C28B 5.3(9)
Li1 O1 C27 C28B 172.9(8)
C30 O1 C27 C28A -29.4(5)
Li1 O1 C27 C28A 138.1(4)
C28B C27 C28A C29 -72.3(9)
O1 C27 C28A C29 36.6(7)
O1 C27 C28B C29 -19.5(11)
C28A C27 C28B C29 61.4(9)
C27 C28A C29 C30 -30.2(7)
C27 C28A C29 C28B 56.5(8)
C27 C28B C29 C28A -77.4(11)
C27 C28B C29 C30 25.7(11)
C27 O1 C30 C29 12.0(5)
Li1 O1 C30 C29 -153.6(4)
C28A C29 C30 O1 13.5(7)
C28B C29 C30 O1 -22.7(7)
C34A O2 C31 C32 38.9(7)
C34B O2 C31 C32 3.1(14)
Li1 O2 C31 C32 -155.7(4)
O2 C31 C32 C33 -21.1(5)
C31 C32 C33 C34B 31.0(15)
C31 C32 C33 C34A -2.4(7)
C31 O2 C34A C33 -39.9(8)
C34B O2 C34A C33 60.3(12)
Li1 O2 C34A C33 156.4(4)
C34B C33 C34A O2 -67.8(11)
C32 C33 C34A O2 25.6(9)
C32 C33 C34B O2 -30(2)
C34A C33 C34B O2 64.6(16)
C34A O2 C34B C33 -73.1(13)
C31 O2 C34B C33 17(2)
Li1 O2 C34B C33 175.3(10)
C40 C35 C36 C37 -1.1(6)
C41 C35 C36 C37 178.0(4)
C35 C36 C37 C38 1.0(6)
C36 C37 C38 C39 -0.4(7)
C37 C38 C39 C40 -0.1(7)
C38 C39 C40 C35 0.0(7)
C36 C35 C40 C39 0.6(6)
C41 C35 C40 C39 -178.5(4)
C47 C42 C43 C44 -0.4(7)
C48 C42 C43 C44 -177.6(4)
C42 C43 C44 C45 1.2(7)
C43 C44 C45 C46 -2.1(7)
C44 C45 C46 C47 2.1(7)
C43 C42 C47 C46 0.4(7)
C48 C42 C47 C46 177.5(4)
C45 C46 C47 C42 -1.3(8)
